data_4336773
loop_
_publ_author_name
'Junichi Nishijo'
'Masaya Enomoto'

_publ_section_title
;
 A Series of Weak Ferromagnets Based on a Chromium-Acetylide-TTF Type
 Complex: Correlation of the Structures and Magnetic Properties and Origin
 of the Weak Ferromagnetism
;
_journal_name_full 'Inorganic Chemistry'
_journal_page_first 13263
_journal_page_last 13268
_journal_paper_doi 10.1021/ic402217c
_journal_volume 52
_journal_year 2013
_chemical_formula_moiety 'C32 H38 Cr N4 S12 2+, 2(Re O4 1-), 2(C6 H5 Cl), C2 H3 N'
_chemical_formula_sum 'C46 H51 Cl2 Cr N5 O8 Re2 S12'
_chemical_formula_weight 1681.94
_chemical_name_common '[CrCyclam(C2MeEDT-TTF)2][ReO4]2(PhCl)2(MeCN)'
_chemical_name_systematic
; 
 ? 
;
_space_group_IT_number 15
_symmetry_cell_setting monoclinic
_symmetry_space_group_name_Hall '-C 2yc'
_symmetry_space_group_name_H-M 'C 1 2/c 1'
_atom_sites_solution_hydrogens geom
_atom_sites_solution_primary direct
_atom_sites_solution_secondary difmap
_audit_creation_method SHELXL-97
_cell_angle_alpha 90.00
_cell_angle_beta 103.4155(62)
_cell_angle_gamma 90.00
_cell_formula_units_Z 4
_cell_length_a 32.9055(71)
_cell_length_b 12.1918(22)
_cell_length_c 16.3414(35)
_cell_measurement_reflns_used 11078
_cell_measurement_temperature 293(2)
_cell_measurement_theta_max 30.5069
_cell_measurement_theta_min 2.1103
_cell_volume 6377(2)
_computing_cell_refinement 'CrystalClear (Rigaku/MSC Inc., 2006)'
_computing_data_collection 'CrystalClear (Rigaku/MSC Inc., 2006)'
_computing_data_reduction 'CrystalClear (Rigaku/MSC Inc., 2006)'
_computing_structure_refinement 'SHELXL-97 (Sheldrick, 1997)'
_computing_structure_solution 'SIR2004 (M. C. Burla et al.)'
_diffrn_ambient_temperature 293(2)
_diffrn_detector_area_resol_mean 14.7059
_diffrn_measured_fraction_theta_full 0.999
_diffrn_measured_fraction_theta_max 0.999
_diffrn_measurement_details
;
scan:
    Number of images: 360
               Slice: -80.0000 - 100.0000
         Image width: 0.5000
            Exp time: 12.0000
       Rotation axis: Phi
               Omega: 0.0000
                 Chi: 0.0000
                 Phi: 0.0000
                 XTD: 34.8737
              2theta: 9.9361
scan:
    Number of images: 98
               Slice: -29.5000 - 19.5000
         Image width: 0.5000
            Exp time: 12.0000
       Rotation axis: Omega
               Omega: 0.0000
                 Chi: 90.0000
                 Phi: 0.0000
                 XTD: 34.8737
              2theta: 9.9361
scan:
    Number of images: 98
               Slice: -29.5000 - 19.5000
         Image width: 0.5000
            Exp time: 12.0000
       Rotation axis: Omega
               Omega: 0.0000
                 Chi: 90.0000
                 Phi: 90.0000
                 XTD: 34.8737
              2theta: 9.9361
scan:
    Number of images: 98
               Slice: -29.5000 - 19.5000
         Image width: 0.5000
            Exp time: 12.0000
       Rotation axis: Omega
               Omega: 0.0000
                 Chi: 90.0000
                 Phi: 180.0000
                 XTD: 34.8737
              2theta: 9.9361

;
_diffrn_measurement_device_type 'Rigaku AFC7R with CCD detector'
_diffrn_measurement_method dtprofit.ref
_diffrn_radiation_monochromator graphite
_diffrn_radiation_source 'fine-focus sealed tube'
_diffrn_radiation_type MoK\a
_diffrn_radiation_wavelength 0.71073
_diffrn_reflns_av_R_equivalents 0.0619
_diffrn_reflns_av_sigmaI/netI 0.0504
_diffrn_reflns_limit_h_max 45
_diffrn_reflns_limit_h_min -34
_diffrn_reflns_limit_k_max 17
_diffrn_reflns_limit_k_min -16
_diffrn_reflns_limit_l_max 18
_diffrn_reflns_limit_l_min -22
_diffrn_reflns_number 31028
_diffrn_reflns_theta_full 25.0
_diffrn_reflns_theta_max 29.0
_diffrn_reflns_theta_min 2.11
_exptl_absorpt_coefficient_mu 4.481
_exptl_absorpt_correction_T_max 0.7029
_exptl_absorpt_correction_T_min 0.4928
_exptl_absorpt_correction_type numerical
_exptl_absorpt_process_details
; 
 CrystalClear-SM 1.3.6 SP3 r6 (Rigaku/MSC Inc., 2006) 
;
_exptl_crystal_colour Black
_exptl_crystal_density_diffrn 1.752
_exptl_crystal_description Block
_exptl_crystal_F_000 3304
_exptl_crystal_size_max 0.45
_exptl_crystal_size_mid 0.30
_exptl_crystal_size_min 0.25
_refine_diff_density_max 3.237
_refine_diff_density_min -1.486
_refine_diff_density_rms 0.201
_refine_ls_extinction_method none
_refine_ls_goodness_of_fit_ref 1.026
_refine_ls_hydrogen_treatment mixed
_refine_ls_matrix_type full
_refine_ls_number_parameters 331
_refine_ls_number_reflns 8355
_refine_ls_number_restraints 3
_refine_ls_restrained_S_all 1.027
_refine_ls_R_factor_all 0.1071
_refine_ls_R_factor_gt 0.0837
_refine_ls_shift/su_max 0.042
_refine_ls_shift/su_mean 0.003
_refine_ls_structure_factor_coef Fsqd
_refine_ls_weighting_details 'calc w=1/[\s^2^(Fo^2^)+(0.1629P)^2^+0.4599P] where P=(Fo^2^+2Fc^2^)/3'
_refine_ls_weighting_scheme calc
_refine_ls_wR_factor_gt 0.2228
_refine_ls_wR_factor_ref 0.2589
_reflns_number_gt 4806
_reflns_number_total 8355
_reflns_threshold_expression >2sigma(I)
_cod_data_source_file ic402217c_si_001_5.cif
_cod_data_source_block '[CrCyclam(C2MeEDT-TTF)2][ReO4]2(PhCl)2(MeCN)'
_cod_original_cell_volume 6376.9(2)
_cod_database_code 4336773

loop_
_symmetry_equiv_pos_as_xyz
'x, y, z'
'-x, y, -z+1/2'
'x+1/2, y+1/2, z'
'-x+1/2, y+1/2, -z+1/2'
'-x, -y, -z'
'x, -y, z-1/2'
'-x+1/2, -y+1/2, -z'
'x+1/2, -y+1/2, z-1/2'

loop_
_atom_site_label
_atom_site_type_symbol
_atom_site_fract_x
_atom_site_fract_y
_atom_site_fract_z
_atom_site_U_iso_or_equiv
_atom_site_adp_type
_atom_site_occupancy
_atom_site_symmetry_multiplicity
_atom_site_calc_flag
_atom_site_refinement_flags
Cr1 Cr 0.7500 0.2500 0.5000 0.0551(4) Uani 1 2 d S
S1 S 0.92248(7) 0.3347(2) 0.50092(16) 0.0746(6) Uani 1 1 d .
S2 S 0.92489(6) 0.4369(2) 0.34038(14) 0.0741(6) Uani 1 1 d .
S3 S 1.02352(7) 0.3183(2) 0.54702(17) 0.0831(8) Uani 1 1 d .
S4 S 1.02510(7) 0.4202(3) 0.38541(15) 0.0878(8) Uani 1 1 d .
S5 S 1.11407(8) 0.2812(3) 0.59736(18) 0.0914(8) Uani 1 1 d .
S6 S 1.11485(8) 0.4033(3) 0.40302(19) 0.1007(9) Uani 1 1 d .
N1 N 0.7767(2) 0.0994(6) 0.5365(5) 0.0665(16) Uani 1 1 d .
H1 H 0.7581 0.0621 0.5593 0.080 Uiso 1 1 calc R
N2 N 0.7354(2) 0.1832(5) 0.3814(5) 0.0611(16) Uani 1 1 d .
H2 H 0.7553 0.2066 0.3550 0.073 Uiso 1 1 calc R
C1 C 0.8054(3) 0.2862(9) 0.6735(6) 0.079(2) Uani 1 1 d .
H1A H 0.8074 0.3163 0.7293 0.095 Uiso 1 1 calc R
H1B H 0.8276 0.3183 0.6513 0.095 Uiso 1 1 calc R
C2 C 0.8116(4) 0.1609(10) 0.6803(7) 0.090(3) Uani 1 1 d .
H2A H 0.8360 0.1459 0.7252 0.108 Uiso 1 1 calc R
H2B H 0.7877 0.1292 0.6967 0.108 Uiso 1 1 calc R
C3 C 0.8170(3) 0.1040(9) 0.6036(7) 0.082(3) Uani 1 1 d .
H3A H 0.8268 0.0299 0.6181 0.098 Uiso 1 1 calc R
H3B H 0.8381 0.1419 0.5815 0.098 Uiso 1 1 calc R
C4 C 0.7789(3) 0.0401(8) 0.4583(7) 0.077(2) Uani 1 1 d .
H4A H 0.8034 0.0637 0.4395 0.092 Uiso 1 1 calc R
H4B H 0.7814 -0.0381 0.4693 0.092 Uiso 1 1 calc R
C5 C 0.7409(3) 0.0625(7) 0.3921(6) 0.077(2) Uani 1 1 d .
H5A H 0.7167 0.0309 0.4078 0.093 Uiso 1 1 calc R
H5B H 0.7434 0.0294 0.3395 0.093 Uiso 1 1 calc R
C6 C 0.8066(2) 0.3088(6) 0.4783(6) 0.0601(19) Uani 1 1 d .
C7 C 0.8376(2) 0.3358(7) 0.4566(6) 0.0602(18) Uani 1 1 d .
C8 C 0.8395(3) 0.4414(9) 0.2894(7) 0.083(3) Uani 1 1 d .
H8A H 0.8346 0.3866 0.2460 0.125 Uiso 1 1 calc R
H8B H 0.8452 0.5104 0.2662 0.125 Uiso 1 1 calc R
H8C H 0.8151 0.4482 0.3120 0.125 Uiso 1 1 calc R
C9 C 0.8742(2) 0.3615(8) 0.4317(5) 0.0645(19) Uani 1 1 d .
C10 C 0.8759(2) 0.4085(6) 0.3576(5) 0.0597(17) Uani 1 1 d .
C11 C 0.9529(2) 0.3818(10) 0.4350(6) 0.079(3) Uani 1 1 d .
C12 C 0.9946(2) 0.3772(9) 0.4538(6) 0.073(2) Uani 1 1 d .
C13 C 1.0716(3) 0.3332(9) 0.5195(6) 0.074(2) Uani 1 1 d .
C14 C 1.0727(2) 0.3747(9) 0.4471(6) 0.071(2) Uani 1 1 d .
C15 C 1.1507(3) 0.2667(10) 0.5324(8) 0.090(3) Uani 1 1 d .
H15A H 1.1772 0.2419 0.5670 0.107 Uiso 1 1 calc R
H15B H 1.1407 0.2105 0.4905 0.107 Uiso 1 1 calc R
C16 C 1.1578(3) 0.3691(10) 0.4889(7) 0.084(3) Uani 1 1 d .
H16A H 1.1828 0.3610 0.4678 0.101 Uiso 1 1 calc R
H16B H 1.1624 0.4289 0.5292 0.101 Uiso 1 1 calc R
Re1 Re 0.772919(14) -0.18550(3) 0.66144(3) 0.0808(2) Uani 1 1 d .
O1 O 0.7409(2) -0.0774(6) 0.6242(7) 0.107(3) Uani 1 1 d .
O2 O 0.7920(4) -0.1730(10) 0.7650(6) 0.141(4) Uani 1 1 d .
O3 O 0.8158(4) -0.1794(10) 0.6216(8) 0.151(5) Uani 1 1 d .
O4 O 0.7476(5) -0.3028(11) 0.6421(15) 0.211(9) Uani 1 1 d .
C93 C 0.9214(8) 0.0513(17) 0.4181(16) 0.198(10) Uani 1 1 d G
C94 C 0.9615(6) 0.0824(19) 0.4132(15) 0.209(11) Uani 1 1 d G
H94 H 0.9838 0.0719 0.4591 0.250 Uiso 1 1 calc R
C95 C 0.9680(8) 0.1290(19) 0.340(2) 0.34(2) Uani 1 1 d G
H95 H 0.9948 0.1498 0.3365 0.404 Uiso 1 1 calc R
C96 C 0.9346(12) 0.145(2) 0.2711(15) 0.33(3) Uani 1 1 d G
H96 H 0.9389 0.1758 0.2220 0.394 Uiso 1 1 calc R
C97 C 0.8945(9) 0.114(2) 0.2760(17) 0.30(2) Uani 1 1 d G
H97 H 0.8722 0.1240 0.2301 0.362 Uiso 1 1 calc R
C98 C 0.8880(6) 0.067(2) 0.350(2) 0.271(17) Uani 1 1 d G
H98 H 0.8612 0.0461 0.3528 0.325 Uiso 1 1 calc R
Cl1 Cl 0.9142(5) -0.0006(12) 0.5092(13) 0.394(10) Uani 1 1 d .
C90 C 0.9247(6) 0.278(2) 0.7160(18) 0.110(7) Uiso 0.50 1 d PD
H90A H 0.9163 0.3006 0.7658 0.166 Uiso 0.50 1 calc PR
H90B H 0.9159 0.2038 0.7025 0.166 Uiso 0.50 1 calc PR
H90C H 0.9122 0.3252 0.6701 0.166 Uiso 0.50 1 calc PR
C91 C 0.9693(8) 0.284(3) 0.730(3) 0.161(14) Uiso 0.50 1 d PD
N92 N 1.0000 0.332(2) 0.7500 0.188(11) Uiso 1 2 d SD

loop_
_atom_site_aniso_label
_atom_site_aniso_U_11
_atom_site_aniso_U_22
_atom_site_aniso_U_33
_atom_site_aniso_U_23
_atom_site_aniso_U_13
_atom_site_aniso_U_12
Cr1 0.0399(8) 0.0691(10) 0.0581(9) -0.0032(7) 0.0154(7) -0.0083(7)
S1 0.0455(10) 0.1133(17) 0.0666(13) 0.0209(12) 0.0160(9) -0.0019(10)
S2 0.0472(10) 0.1125(17) 0.0643(12) 0.0160(11) 0.0163(9) -0.0042(10)
S3 0.0494(11) 0.134(2) 0.0678(14) 0.0235(13) 0.0170(10) 0.0032(11)
S4 0.0475(11) 0.153(2) 0.0656(13) 0.0250(14) 0.0190(9) 0.0003(12)
S5 0.0594(13) 0.132(2) 0.0795(16) 0.0095(15) 0.0094(12) 0.0188(14)
S6 0.0538(12) 0.173(3) 0.0825(17) 0.0051(17) 0.0310(12) -0.0002(15)
N1 0.050(3) 0.073(4) 0.078(4) 0.008(3) 0.017(3) 0.000(3)
N2 0.057(4) 0.073(4) 0.055(4) -0.010(3) 0.014(3) -0.009(3)
C1 0.066(5) 0.094(6) 0.066(5) -0.003(5) -0.006(4) -0.004(5)
C2 0.071(6) 0.108(7) 0.078(7) 0.026(6) -0.011(5) -0.001(5)
C3 0.061(5) 0.095(6) 0.082(6) 0.000(5) 0.002(4) 0.010(4)
C4 0.067(5) 0.072(5) 0.094(7) 0.002(5) 0.026(5) 0.000(4)
C5 0.084(6) 0.076(5) 0.073(6) -0.012(4) 0.020(5) -0.009(5)
C6 0.044(4) 0.075(5) 0.064(5) 0.007(3) 0.016(3) -0.001(3)
C7 0.041(4) 0.074(4) 0.068(5) -0.012(4) 0.017(3) -0.009(3)
C8 0.043(4) 0.112(7) 0.092(7) 0.006(6) 0.009(4) 0.001(4)
C9 0.040(4) 0.089(5) 0.064(5) -0.001(4) 0.012(3) 0.003(4)
C10 0.041(3) 0.072(4) 0.068(5) 0.002(4) 0.016(3) -0.001(3)
C11 0.037(4) 0.143(8) 0.059(5) 0.011(5) 0.016(3) -0.007(4)
C12 0.044(4) 0.116(7) 0.060(5) 0.020(5) 0.011(3) 0.003(4)
C13 0.050(4) 0.107(7) 0.064(5) 0.004(5) 0.012(4) 0.012(4)
C14 0.046(4) 0.103(7) 0.064(5) 0.003(5) 0.011(3) 0.001(4)
C15 0.067(6) 0.100(7) 0.106(8) -0.002(6) 0.028(5) 0.020(5)
C16 0.050(4) 0.107(7) 0.096(7) -0.012(6) 0.017(5) 0.007(5)
Re1 0.0784(3) 0.0831(3) 0.0820(4) 0.00941(17) 0.0210(2) 0.01028(17)
O1 0.084(5) 0.081(4) 0.156(8) 0.021(5) 0.025(5) 0.018(4)
O2 0.130(9) 0.216(12) 0.081(6) 0.018(6) 0.033(6) 0.017(7)
O3 0.129(9) 0.216(13) 0.126(9) 0.004(7) 0.067(7) 0.068(8)
O4 0.132(11) 0.140(10) 0.31(2) 0.009(11) -0.060(13) 0.010(7)
C93 0.20(3) 0.22(3) 0.20(3) -0.04(2) 0.08(2) 0.02(2)
C94 0.112(17) 0.25(3) 0.27(3) 0.02(2) 0.059(18) 0.006(16)
C95 0.22(4) 0.29(4) 0.54(8) -0.18(5) 0.16(5) -0.11(4)
C96 0.24(4) 0.25(4) 0.45(6) -0.07(4) -0.02(4) 0.09(4)
C97 0.24(4) 0.34(4) 0.33(5) -0.09(4) 0.05(3) 0.11(3)
C98 0.24(4) 0.30(3) 0.23(3) -0.15(3) -0.03(3) 0.08(3)
Cl1 0.390(17) 0.327(14) 0.53(2) -0.194(17) 0.238(18) -0.158(14)

loop_
_atom_type_symbol
_atom_type_description
_atom_type_scat_dispersion_real
_atom_type_scat_dispersion_imag
_atom_type_scat_source
C C 0.0033 0.0016 'International Tables Vol C Tables 4.2.6.8 and 6.1.1.4'
H H 0.0000 0.0000 'International Tables Vol C Tables 4.2.6.8 and 6.1.1.4'
O O 0.0106 0.0060 'International Tables Vol C Tables 4.2.6.8 and 6.1.1.4'
N N 0.0061 0.0033 'International Tables Vol C Tables 4.2.6.8 and 6.1.1.4'
S S 0.1246 0.1234 'International Tables Vol C Tables 4.2.6.8 and 6.1.1.4'
Cl Cl 0.1484 0.1585 'International Tables Vol C Tables 4.2.6.8 and 6.1.1.4'
Cr Cr 0.3209 0.6236 'International Tables Vol C Tables 4.2.6.8 and 6.1.1.4'
Re Re -1.0185 7.2310 'International Tables Vol C Tables 4.2.6.8 and 6.1.1.4'

loop_
_geom_angle_atom_site_label_1
_geom_angle_atom_site_label_2
_geom_angle_atom_site_label_3
_geom_angle
_geom_angle_site_symmetry_1
_geom_angle_site_symmetry_3
N2 Cr1 N2 179.998(2) . 7_656
N2 Cr1 N1 95.1(3) . 7_656
N2 Cr1 N1 84.9(3) 7_656 7_656
N2 Cr1 N1 84.9(3) . .
N2 Cr1 N1 95.1(3) 7_656 .
N1 Cr1 N1 179.999(1) 7_656 .
N2 Cr1 C6 89.9(3) . .
N2 Cr1 C6 90.1(3) 7_656 .
N1 Cr1 C6 89.0(3) 7_656 .
N1 Cr1 C6 91.0(3) . .
N2 Cr1 C6 90.1(3) . 7_656
N2 Cr1 C6 89.9(3) 7_656 7_656
N1 Cr1 C6 91.0(3) 7_656 7_656
N1 Cr1 C6 89.0(3) . 7_656
C6 Cr1 C6 180.0(4) . 7_656
C11 S1 C9 96.0(4) . .
C10 S2 C11 95.7(4) . .
C13 S3 C12 94.4(4) . .
C12 S4 C14 96.2(4) . .
C13 S5 C15 97.9(5) . .
C14 S6 C16 100.9(5) . .
C4 N1 C3 115.7(7) . .
C4 N1 Cr1 106.7(5) . .
C3 N1 Cr1 114.8(6) . .
C1 N2 C5 112.9(7) 7_656 .
C1 N2 Cr1 116.9(6) 7_656 .
C5 N2 Cr1 106.6(5) . .
N2 C1 C2 112.3(7) 7_656 .
C3 C2 C1 116.3(9) . .
C2 C3 N1 112.1(8) . .
C5 C4 N1 109.8(7) . .
C4 C5 N2 109.1(7) . .
C7 C6 Cr1 172.0(8) . .
C6 C7 C9 177.1(9) . .
C10 C9 C7 125.1(7) . .
C10 C9 S1 115.9(6) . .
C7 C9 S1 119.0(7) . .
C9 C10 C8 126.2(7) . .
C9 C10 S2 117.5(6) . .
C8 C10 S2 116.2(6) . .
C12 C11 S1 123.6(7) . .
C12 C11 S2 121.7(7) . .
S1 C11 S2 114.7(4) . .
C11 C12 S4 123.5(7) . .
C11 C12 S3 122.7(7) . .
S4 C12 S3 113.6(4) . .
C14 C13 S3 119.5(7) . .
C14 C13 S5 127.6(8) . .
S3 C13 S5 112.8(6) . .
C13 C14 S6 130.5(7) . .
C13 C14 S4 116.2(7) . .
S6 C14 S4 113.1(5) . .
C16 C15 S5 113.7(8) . .
C15 C16 S6 112.9(8) . .
O4 Re1 O2 109.1(9) . .
O4 Re1 O3 113.3(9) . .
O2 Re1 O3 103.6(7) . .
O4 Re1 O1 111.0(6) . .
O2 Re1 O1 110.3(5) . .
O3 Re1 O1 109.3(5) . .
C94 C93 C98 120.0 . .
C94 C93 Cl1 119(2) . .
C98 C93 Cl1 121(2) . .
C93 C94 C95 120.0 . .
C96 C95 C94 120.0 . .
C95 C96 C97 120.0 . .
C98 C97 C96 120.0 . .
C97 C98 C93 120.0 . .
N92 C91 C90 151(4) . .
N92 C91 C91 30(3) . 2_756
C90 C91 C91 170(5) . 2_756
C91 N92 C91 119(5) 2_756 .

loop_
_geom_bond_atom_site_label_1
_geom_bond_atom_site_label_2
_geom_bond_distance
_geom_bond_site_symmetry_2
Cr1 N2 2.054(7) .
Cr1 N2 2.054(7) 7_656
Cr1 N1 2.063(7) 7_656
Cr1 N1 2.063(7) .
Cr1 C6 2.102(8) .
Cr1 C6 2.102(8) 7_656
S1 C11 1.731(9) .
S1 C9 1.755(8) .
S2 C10 1.736(7) .
S2 C11 1.740(9) .
S3 C13 1.751(10) .
S3 C12 1.753(9) .
S4 C12 1.747(9) .
S4 C14 1.744(9) .
S5 C13 1.774(9) .
S5 C15 1.791(11) .
S6 C14 1.741(9) .
S6 C16 1.794(11) .
N1 C4 1.485(12) .
N1 C3 1.512(11) .
N2 C1 1.481(12) 7_656
N2 C5 1.488(11) .
C1 N2 1.481(12) 7_656
C1 C2 1.543(15) .
C2 C3 1.478(17) .
C4 C5 1.477(14) .
C6 C7 1.201(11) .
C7 C9 1.391(11) .
C8 C10 1.489(12) .
C9 C10 1.353(12) .
C11 C12 1.334(11) .
C13 C14 1.295(14) .
C15 C16 1.481(17) .
Re1 O4 1.648(14) .
Re1 O2 1.670(11) .
Re1 O3 1.689(12) .
Re1 O1 1.709(7) .
C93 C94 1.393(13) .
C93 C98 1.384(12) .
C93 Cl1 1.684(30) .
C94 C95 1.385(13) .
C95 C96 1.393(14) .
C96 C97 1.393(13) .
C97 C98 1.399(12) .
C90 C91 1.434(18) .
C91 N92 1.141(17) .
C91 C91 1.97(5) 2_756
N92 C91 1.141(17) 2_756
